data_2004644
loop_
_publ_author_name
'Xiong, R.-G.'
'Liu, C.-M.'
'Li, H.-Z.'
'You, X.-Z.'
'Huang, X.-Y.'

_publ_section_title
;
 Bis[<i>O</i>-(4-methylcyclohexyl)
 dithiocarbonato-<i>S</i>,<i>S</i>']nickel(II)
;
_journal_issue 3
_journal_name_full 'Acta Crystallographica Section C'
_journal_page_first 519
_journal_page_last 521
_journal_paper_doi 10.1107/S010827019501078X
_journal_volume 52
_journal_year 1996
_chemical_formula_iupac '[Ni (C8 H13 O S2)2]'
_chemical_formula_sum 'C16 H26 Ni O2 S4'
_chemical_formula_weight 437.32
_space_group_IT_number 2
_symmetry_cell_setting triclinic
_symmetry_space_group_name_Hall '-P 1'
_symmetry_space_group_name_H-M 'P -1'
_atom_type_scat_source 'Cromer & Waber (1974)'
_cell_angle_alpha 106.94(2)
_cell_angle_beta 98.28(3)
_cell_angle_gamma 106.12(3)
_cell_formula_units_Z 1
_cell_length_a 6.442(3)
_cell_length_b 8.2300(10)
_cell_length_c 10.631(3)
_cell_measurement_reflns_used 25
_cell_measurement_temperature 296
_cell_measurement_theta_max 14.51
_cell_measurement_theta_min 9.78
_cell_volume 502.2(3)
_diffrn_measurement_device 'Enraf-Nonius CAD-4'
_diffrn_measurement_method '\w/2\q scans'
_diffrn_radiation_type MoK\a
_diffrn_radiation_wavelength 0.71073
_diffrn_reflns_av_R_equivalents 0.011
_diffrn_reflns_limit_h_max 7
_diffrn_reflns_limit_h_min 0
_diffrn_reflns_limit_k_max 9
_diffrn_reflns_limit_k_min -9
_diffrn_reflns_limit_l_max 12
_diffrn_reflns_limit_l_min -12
_diffrn_reflns_number 1947
_diffrn_reflns_theta_max 25
_diffrn_standards_decay_% 4.0
_diffrn_standards_interval_count 300
_diffrn_standards_number 3
_exptl_absorpt_coefficient_mu 1.374
_exptl_absorpt_correction_T_max 0.996
_exptl_absorpt_correction_T_min 0.975
_exptl_absorpt_correction_type 'empirical, \y scans (TEXSAN; Molecular Structure Corporation, 1985)'
_exptl_crystal_colour black
_exptl_crystal_density_diffrn 1.45
_exptl_crystal_description prism
_exptl_crystal_size_max 0.36
_exptl_crystal_size_mid 0.16
_exptl_crystal_size_min 0.10
_refine_diff_density_max 0.37
_refine_diff_density_min -0.44
_refine_ls_extinction_method none
_refine_ls_goodness_of_fit_obs 1.35
_refine_ls_hydrogen_treatment noref
_refine_ls_number_parameters 106
_refine_ls_number_reflns 1458
_refine_ls_R_factor_obs 0.036
_refine_ls_shift/esd_max 0.001
_refine_ls_structure_factor_coef F
_refine_ls_weighting_details w=1/\s^2^(F)
_refine_ls_weighting_scheme calc
_refine_ls_wR_factor_obs 0.047
_reflns_number_observed 1458
_reflns_number_total 1773
_reflns_observed_criterion I>3\s(I)
_cod_data_source_file mu1211.cif
_cod_data_source_block mu1211a
_cod_depositor_comments
;
The following automatic conversions were performed:

'_refine_ls_weighting_scheme' value ' w=1/\s^2^(F)' was changed to
'calc'. New tag '_refine_ls_weighting_details' was created. The value
of the new tag was set to 'w=1/\s^2^(F)'.

Automatic conversion script
Id: cif_fix_values 3143 2015-03-26 13:38:13Z robertas 
;
_cod_database_code 2004644

loop_
_symmetry_equiv_pos_as_xyz
x,y,z
-x,-y,-z

loop_
_atom_site_label
_atom_site_fract_x
_atom_site_fract_y
_atom_site_fract_z
_atom_site_B_iso_or_equiv
Ni 1.0000 .0 .0 3.56(2)
S(1) .78520(10) .16560(10) .04526(8) 4.16(3)
S(2) 1.20860(10) .20920(10) .19375(9) 4.76(3)
O(1) 1.0150(4) .4451(3) .2740(2) 4.73(7)
C(1) .9985(5) .2949(4) .1828(3) 3.80(10)
C(2) .8336(5) .5216(4) .2645(3) 3.90(10)
C(3) .8572(6) .6238(5) .1685(3) 4.70(10)
C(4) .6888(6) .7220(5) .1723(3) 5.00(10)
C(5) .7164(6) .8494(4) .3132(3) 4.50(10)
C(6) .6937(7) .7427(6) .4082(3) 5.80(10)
C(7) .8559(8) .6401(6) .4057(3) 6.5(2)
C(8) .5554(7) .9529(6) .3164(4) 6.1(2)
H(1) .7012 .4217 .2323 4.9
H(2) 1.0096 .7205 .2029 7.5
H(3) .8357 .5448 .0765 6.6
H(4) .6880 .7711 .1005 7.8
H(5) .5246 .6258 .1494 5.1
H(6) .8725 .9503 .3421 6.7
H(7) .5485 .6584 .3811 3.6
H(8) .7054 .8169 .4944 7.5
H(9) .8288 .5694 .4612 7.8
H(10) 1.0045 .7253 .4405 7.8
H(11) .4071 .8736 .2824 7.5
H(12) .5774 1.0337 .4040 7.5
H(13) .5844 1.0236 .2567 7.5

loop_
_geom_angle_atom_site_label_1
_geom_angle_atom_site_label_2
_geom_angle_atom_site_label_3
_geom_angle_site_symmetry_1
_geom_angle_site_symmetry_3
_geom_angle
_geom_angle_publ_flag
S(1) Ni S(2) . . 79.46(4) yes
S(1) Ni S(1) . 2_755 180(5) no
S(1) Ni S(2) . 2_755 100.54(4) no
C(1) S(1) Ni . . 83.90(10) yes
S(1) C(1) S(2) . . 112.7(2) yes
S(1) Ni S(2) 2_755 2_755 79.46(4) no
S(1) Ni S(2) 2_755 . 100.54(4) no
S(2) Ni S(2) . 2_755 180.00 yes
C(1) S(2) Ni . . 83.90(10) yes
C(1) O(1) C(2) . . 120.2(2) yes
O(1) C(1) S(1) . . 127.5(2) no
O(1) C(1) S(2) . . 119.8(2) no
O(1) C(2) C(7) . . 105.6(2) no
O(1) C(2) C(3) . . 109.7(3) no
C(7) C(2) C(3) . . 112.4(3) no
C(2) C(3) C(4) . . 109.5(3) no
C(5) C(4) C(3) . . 112.0(3) no
C(4) C(5) C(8) . . 112.1(3) no
C(4) C(5) C(6) . . 108.7(3) no
C(8) C(5) C(6) . . 112.3(3) no
C(7) C(6) C(5) . . 112.3(3) no
C(2) C(7) C(6) . . 111.0(3) no
H(1) C(2) O(1) . . 105.22 no
H(1) C(2) C(7) . . 111.95 no
H(1) C(2) C(3) . . 111.54 no
H(3) C(3) H(2) . . 111.67 no
H(3) C(3) C(2) . . 111.72 no
H(3) C(3) C(4) . . 109.58 no
H(2) C(3) C(2) . . 107.88 no
H(2) C(3) C(4) . . 106.28 no
H(4) C(4) H(5) . . 105.43 no
H(4) C(4) C(5) . . 117.10 no
H(4) C(4) C(3) . . 109.15 no
H(5) C(4) C(5) . . 103.60 no
H(5) C(4) C(3) . . 109.00 no
H(6) C(5) C(4) . . 108.28 no
H(6) C(5) C(8) . . 103.41 no
H(6) C(5) C(6) . . 111.94 no
H(8) C(6) H(7) . . 104.81 no
H(8) C(6) C(7) . . 112.28 no
H(8) C(6) C(5) . . 110.32 no
H(7) C(6) C(7) . . 107.90 no
H(7) C(6) C(5) . . 108.83 no
H(9) C(7) H(10) . . 109.18 no
H(9) C(7) C(2) . . 109.72 no
H(9) C(7) C(6) . . 109.36 no
H(10) C(7) C(2) . . 108.84 no
H(10) C(7) C(6) . . 108.67 no
H(12) C(8) H(11) . . 111.39 no
H(12) C(8) H(13) . . 107.82 no
H(12) C(8) C(5) . . 111.10 no
H(11) C(8) H(13) . . 107.44 no
H(11) C(8) C(5) . . 110.87 no
H(13) C(8) C(5) . . 108.05 no

loop_
_geom_bond_atom_site_label_1
_geom_bond_atom_site_label_2
_geom_bond_site_symmetry_2
_geom_bond_distance
_geom_bond_publ_flag
Ni S(1) . 2.2050(10) yes
Ni S(1) 2_755 2.2050(10) no
S(1) C(1) . 1.692(3) yes
O(1) C(1) . 1.296(4) yes
Ni S(2) . 2.2050(10) yes
Ni S(2) 2_755 2.2050(10) no
S(2) C(1) . 1.696(3) yes
O(1) C(2) . 1.477(4) yes
C(2) C(7) . 1.494(4) no
C(2) C(3) . 1.499(4) no
C(3) C(4) . 1.521(5) no
C(4) C(5) . 1.510(5) no
C(5) C(8) . 1.512(5) no
C(5) C(6) . 1.516(5) no
C(6) C(7) . 1.513(5) no
C(2) H(1) . 0.940 no
C(3) H(3) . 0.969 no
C(3) H(2) . 1.012 no
C(4) H(4) . 0.962 no
C(4) H(5) . 1.074 no
C(5) H(6) . 1.046 no
C(6) H(8) . 0.921 no
C(6) H(7) . 0.941 no
C(7) H(9) . 0.945 no
C(7) H(10) . 0.959 no
C(8) H(12) . 0.937 no
C(8) H(11) . 0.941 no
C(8) H(13) . 0.983 no
